data_2222766
loop_
_publ_author_name
'Rotondo, Archimede'
'Bruno, Giuseppe'
'Nicol\'o, Francesco'
'Cento, Angelo'

_publ_section_title
;<i>catena</i>-Poly[[[\m-aqua-pentaaquadizinc(II)]-\m~4~-benzene-1,2,4,5-tetracarboxylato]
 dihydrate]
;
_journal_coeditor_code JH2083
_journal_issue 8
_journal_name_full 'Acta Crystallographica Section E'
_journal_page_first m915
_journal_page_last m916
_journal_paper_doi 10.1107/S160053680902666X
_journal_volume 65
_journal_year 2009
_chemical_formula_iupac '[Zn2 (C10 H2 O8) (H2 O)6] , 2H2 O'
_chemical_formula_moiety 'C10 H14 O14 Zn2, 2(H2 O)'
_chemical_formula_sum 'C10 H18 O16 Zn2'
_chemical_formula_weight 525.02
_chemical_name_systematic
;
<i>catena</i>-Poly[[[\m-aqua-pentaaquadizinc(II)]-
\m~4~-benzene-1,2,4,5-tetracarboxylato-
1:2:1':2'\k^6^O^1^,O^1'^:O^1'^:O^4^:^O^4^,O^4'^] dihydrate]
;
_space_group_IT_number 2
_symmetry_cell_setting triclinic
_symmetry_space_group_name_Hall '-P 1'
_symmetry_space_group_name_H-M 'P -1'
_atom_sites_solution_hydrogens geom
_atom_sites_solution_primary direct
_atom_sites_solution_secondary difmap
_audit_creation_method 'WinGX routine CIF_UPDATE'
_cell_angle_alpha 101.6200(10)
_cell_angle_beta 92.5550(10)
_cell_angle_gamma 93.4390(10)
_cell_formula_units_Z 2
_cell_length_a 6.84290(10)
_cell_length_b 8.01670(10)
_cell_length_c 16.6700(2)
_cell_measurement_reflns_used 3632
_cell_measurement_temperature 296(2)
_cell_measurement_theta_max 26.37
_cell_measurement_theta_min 4.1
_cell_volume 892.62(2)
_computing_cell_refinement 'SAINT (Bruker, 2007)'
_computing_data_collection 'APEX2 (Bruker, 2007)'
_computing_data_reduction 'SAINT (Bruker, 2007)'
_computing_molecular_graphics
;
XP (Bruker, 2007), ORTEP-3 for Windows (Farrugia, 1997) and
Mercury
(Macrae <i>et al.</i>,  2006)
;
_computing_publication_material
;
WingGX (Farrugia, 1999), PARST (Nardelli, 1995), enCIFer
(Allen <i>et al.</i>,  2004) and PLATON (Spek, 2009)
;
_computing_structure_refinement 'SHELXL97 (Sheldrick, 2008)'
_computing_structure_solution 'SHELXS97 (Sheldrick, 2008)'
_diffrn_ambient_temperature 296(2)
_diffrn_measured_fraction_theta_full 0.994
_diffrn_measured_fraction_theta_max 0.994
_diffrn_measurement_device_type 'Bruker APEXII'
_diffrn_measurement_method \w
_diffrn_radiation_monochromator graphite
_diffrn_radiation_type MoK\a
_diffrn_radiation_wavelength 0.71073
_diffrn_reflns_av_R_equivalents 0.0512
_diffrn_reflns_limit_h_max 8
_diffrn_reflns_limit_h_min -8
_diffrn_reflns_limit_k_max 10
_diffrn_reflns_limit_k_min -10
_diffrn_reflns_limit_l_max 20
_diffrn_reflns_limit_l_min -20
_diffrn_reflns_number 17507
_diffrn_reflns_theta_full 26.37
_diffrn_reflns_theta_max 26.37
_diffrn_reflns_theta_min 4.1
_diffrn_standards_decay_% 0
_diffrn_standards_interval_count 0
_diffrn_standards_interval_time 0
_diffrn_standards_number 0
_exptl_absorpt_coefficient_mu 2.771
_exptl_absorpt_correction_T_max 0.717
_exptl_absorpt_correction_T_min 0.3
_exptl_absorpt_correction_type psi-scan
_exptl_absorpt_process_details '(North <i>et al.</i>,  1968)'
_exptl_crystal_colour colourless
_exptl_crystal_density_diffrn 1.953
_exptl_crystal_description laminar
_exptl_crystal_F_000 532
_exptl_crystal_size_max 0.5
_exptl_crystal_size_mid 0.4
_exptl_crystal_size_min 0.12
_refine_diff_density_max 0.799
_refine_diff_density_min -0.716
_refine_ls_extinction_method none
_refine_ls_goodness_of_fit_ref 1.043
_refine_ls_hydrogen_treatment constr
_refine_ls_matrix_type full
_refine_ls_number_parameters 279
_refine_ls_number_reflns 3632
_refine_ls_number_restraints 0
_refine_ls_restrained_S_all 1.043
_refine_ls_R_factor_all 0.0294
_refine_ls_R_factor_gt 0.0289
_refine_ls_shift/su_max 0.001
_refine_ls_shift/su_mean 0
_refine_ls_structure_factor_coef Fsqd
_refine_ls_weighting_details 'calc w=1/[\s^2^(Fo^2^)+(0.0561P)^2^+0.4217P] where P=(Fo^2^+2Fc^2^)/3'
_refine_ls_weighting_scheme calc
_refine_ls_wR_factor_ref 0.0832
_reflns_number_gt 3506
_reflns_number_total 3632
_reflns_threshold_expression >2sigma(I)
_cod_data_source_file jh2083.cif
_cod_data_source_block I
_cod_database_code 2222766
_cod_database_fobs_code 2222766

loop_
_symmetry_equiv_pos_as_xyz
'x, y, z'
'-x, -y, -z'

loop_
_atom_site_type_symbol
_atom_site_label
_atom_site_fract_x
_atom_site_fract_y
_atom_site_fract_z
_atom_site_U_iso_or_equiv
_atom_site_adp_type
_atom_site_calc_flag
_atom_site_refinement_flags
_atom_site_occupancy
_atom_site_disorder_assembly
_atom_site_disorder_group
Zn Zn1 0.19779(3) 0.58919(3) 0.188584(13) 0.02614(10) Uani d . 1 . .
Zn Zn2 0.26320(3) 0.96925(3) 0.309777(13) 0.02578(9) Uani d . 1 . .
C C1 0.0467(3) 0.5880(2) 0.43868(11) 0.0224(3) Uani d . 1 . .
C C2 -0.1459(3) 0.5219(2) 0.44205(11) 0.0221(3) Uani d . 1 . .
C C3 -0.1898(3) 0.4336(2) 0.50353(11) 0.0236(3) Uani d . 1 . .
H H3 -0.3173 0.3884 0.5059 0.028 Uiso calc R 1 . .
C C4 0.1070(3) 0.6707(2) 0.36925(11) 0.0235(3) Uani d . 1 . .
C C5 -0.3060(3) 0.5493(2) 0.38211(11) 0.0250(4) Uani d . 1 . .
O O1 0.1889(2) 0.82096(17) 0.38882(8) 0.0292(3) Uani d . 1 . .
O O2 0.0801(2) 0.58438(19) 0.29902(8) 0.0333(3) Uani d . 1 . .
O O3 -0.4229(3) 0.4248(2) 0.35058(12) 0.0491(5) Uani d . 1 . .
O O4 -0.3135(2) 0.69436(19) 0.36674(10) 0.0365(4) Uani d . 1 . .
C C6 0.0639(3) 0.9763(2) 0.07689(11) 0.0238(3) Uani d . 1 . .
C C7 -0.1212(3) 0.9066(2) 0.04319(11) 0.0240(4) Uani d . 1 . .
C C8 -0.1827(3) 0.9309(2) -0.03354(12) 0.0260(4) Uani d . 1 . .
H H9 -0.3053 0.8844 -0.0565 0.031 Uiso calc R 1 . .
C C9 0.1354(3) 0.9520(2) 0.15918(11) 0.0244(4) Uani d . 1 . .
C C10 -0.2624(3) 0.8139(2) 0.08949(12) 0.0249(4) Uani d . 1 . .
O O5 0.2597(2) 1.06218(18) 0.20148(8) 0.0293(3) Uani d . 1 . .
O O6 0.0691(2) 0.82610(18) 0.18669(9) 0.0292(3) Uani d . 1 . .
O O7 -0.3423(2) 0.90212(19) 0.14747(9) 0.0330(3) Uani d . 1 . .
O O8 -0.2988(2) 0.65586(18) 0.06365(9) 0.0325(3) Uani d . 1 . .
O O1B 0.4460(2) 0.77301(17) 0.25175(8) 0.0258(3) Uani d G 1 . .
H H1BA 0.5201 0.7459 0.2887 0.039 Uiso d G 1 . .
H H1BB 0.519 0.8101 0.2183 0.039 Uiso d G 1 . .
O O1W 0.3101(2) 0.5950(2) 0.07794(9) 0.0350(3) Uani d G 1 . .
H H1WA 0.4347 0.6028 0.0811 0.052 Uiso d G 1 . .
H H1WB 0.2724 0.5135 0.0382 0.052 Uiso d G 1 . .
O O2W 0.3691(3) 0.39693(19) 0.20722(11) 0.0391(4) Uani d G 1 . .
H H2WA 0.429 0.4152 0.2543 0.055(9) Uiso d G 1 . .
H H2WB 0.3207 0.2942 0.1968 0.062(10) Uiso d G 1 . .
O O3W 0.0456(3) 1.1285(2) 0.34625(11) 0.0429(4) Uani d G 1 . .
H H3WB -0.0281 1.0929 0.3799 0.064 Uiso d G 1 . .
H H3WA -0.0278 1.1538 0.3086 0.064 Uiso d G 1 . .
O O4W 0.4683(3) 1.1212(2) 0.38193(13) 0.0457(4) Uani d G 1 . .
H H4WA 0.4971 1.2194 0.3721 0.069 Uiso d G 1 . .
H H4WB 0.5726 1.0857 0.4002 0.069 Uiso d G 1 . .
O O5W -0.0407(2) 0.4428(2) 0.12882(10) 0.0361(3) Uani d G 1 . .
H H5WA -0.1 0.3807 0.1571 0.054 Uiso d G 1 . .
H H5WB -0.1224 0.5086 0.1144 0.054 Uiso d G 1 . .
O O6W 0.7863(3) 1.0157(2) 0.44733(9) 0.0365(3) Uani d G 1 . .
H H6WA 0.793 1.0501 0.4991 0.055 Uiso d G 1 . .
H H6WB 0.7683 0.9075 0.4373 0.055 Uiso d G 1 . .
O O7W -0.1929(3) 1.2210(2) 0.22149(12) 0.0436(4) Uani d G 1 . .
H H7WA -0.268 1.2784 0.254 0.065 Uiso d G 1 . .
H H7WB -0.2568 1.1285 0.1981 0.065 Uiso d G 1 . .

loop_
_atom_site_aniso_label
_atom_site_aniso_U_11
_atom_site_aniso_U_22
_atom_site_aniso_U_33
_atom_site_aniso_U_12
_atom_site_aniso_U_13
_atom_site_aniso_U_23
Zn1 0.03275(15) 0.02292(14) 0.02313(14) -0.00024(10) 0.00215(10) 0.00610(9)
Zn2 0.03256(15) 0.02316(14) 0.02257(14) -0.00172(10) 0.00053(10) 0.00829(9)
C1 0.0280(9) 0.0191(8) 0.0207(8) -0.0007(7) 0.0026(7) 0.0060(6)
C2 0.0258(8) 0.0203(8) 0.0199(8) 0.0002(6) -0.0015(6) 0.0044(6)
C3 0.0240(8) 0.0239(8) 0.0232(8) -0.0020(7) 0.0009(7) 0.0068(7)
C4 0.0243(8) 0.0237(8) 0.0243(9) 0.0005(7) -0.0001(7) 0.0096(7)
C5 0.0268(9) 0.0267(9) 0.0225(8) 0.0007(7) -0.0013(7) 0.0084(7)
O1 0.0401(8) 0.0230(6) 0.0250(6) -0.0055(5) 0.0033(6) 0.0081(5)
O2 0.0456(8) 0.0312(7) 0.0224(7) -0.0100(6) 0.0034(6) 0.0070(5)
O3 0.0503(10) 0.0357(8) 0.0617(11) -0.0184(7) -0.0307(9) 0.0244(8)
O4 0.0439(9) 0.0244(7) 0.0411(8) 0.0001(6) -0.0145(7) 0.0105(6)
C6 0.0278(9) 0.0233(8) 0.0211(8) 0.0005(7) 0.0009(7) 0.0068(6)
C7 0.0263(9) 0.0222(8) 0.0246(9) -0.0003(7) 0.0036(7) 0.0070(7)
C8 0.0257(9) 0.0272(9) 0.0251(9) -0.0033(7) 0.0004(7) 0.0072(7)
C9 0.0262(9) 0.0251(8) 0.0242(9) 0.0049(7) 0.0035(7) 0.0086(7)
C10 0.0256(9) 0.0275(9) 0.0230(9) -0.0017(7) 0.0004(7) 0.0096(7)
O5 0.0349(7) 0.0284(7) 0.0246(6) -0.0025(6) -0.0049(6) 0.0083(5)
O6 0.0315(7) 0.0286(7) 0.0313(7) 0.0028(5) 0.0038(6) 0.0149(6)
O7 0.0371(8) 0.0303(7) 0.0322(7) -0.0014(6) 0.0125(6) 0.0069(6)
O8 0.0361(8) 0.0274(7) 0.0326(7) -0.0079(6) 0.0045(6) 0.0052(6)
O1B 0.0254(6) 0.0278(7) 0.0264(7) 0.0008(5) 0.0028(5) 0.0106(5)
O1W 0.0358(8) 0.0386(8) 0.0274(7) -0.0063(6) 0.0053(6) 0.0013(6)
O2W 0.0450(9) 0.0261(7) 0.0447(9) 0.0010(6) -0.0083(7) 0.0071(6)
O3W 0.0494(10) 0.0450(9) 0.0390(9) 0.0158(8) 0.0111(7) 0.0144(7)
O4W 0.0499(10) 0.0279(8) 0.0581(11) -0.0095(7) -0.0232(8) 0.0149(7)
O5W 0.0387(8) 0.0319(8) 0.0370(8) -0.0044(6) -0.0034(7) 0.0091(6)
O6W 0.0466(9) 0.0305(7) 0.0312(7) 0.0025(7) -0.0010(7) 0.0045(6)
O7W 0.0473(10) 0.0316(8) 0.0506(10) -0.0004(7) 0.0074(8) 0.0055(7)

loop_
_atom_type_symbol
_atom_type_description
_atom_type_scat_dispersion_real
_atom_type_scat_dispersion_imag
_atom_type_scat_source
C C 0.0033 0.0016 'International Tables Vol C Tables 4.2.6.8 and 6.1.1.4'
H H 0 0 'International Tables Vol C Tables 4.2.6.8 and 6.1.1.4'
O O 0.0106 0.006 'International Tables Vol C Tables 4.2.6.8 and 6.1.1.4'
Zn Zn 0.2839 1.4301 'International Tables Vol C Tables 4.2.6.8 and 6.1.1.4'

loop_
_geom_angle_atom_site_label_1
_geom_angle_atom_site_label_2
_geom_angle_atom_site_label_3
_geom_angle_site_symmetry_1
_geom_angle_site_symmetry_3
_geom_angle
_geom_angle_publ_flag
O1W Zn1 O5W . . 89.16(6) y
O1W Zn1 O2 . . 178.96(7) y
O5W Zn1 O2 . . 90.13(6) y
O1W Zn1 O2W . . 92.28(7) y
O5W Zn1 O2W . . 98.80(6) y
O2 Zn1 O2W . . 88.58(7) y
O1W Zn1 O6 . . 89.74(6) y
O5W Zn1 O6 . . 93.96(6) y
O2 Zn1 O6 . . 89.55(6) y
O2W Zn1 O6 . . 167.10(6) y
O1W Zn1 O1B . . 90.00(5) y
O5W Zn1 O1B . . 174.33(6) y
O2 Zn1 O1B . . 90.63(5) y
O2W Zn1 O1B . . 86.83(6) y
O6 Zn1 O1B . . 80.43(5) y
O4W Zn2 O1 . . 97.62(7) y
O4W Zn2 O3W . . 93.08(8) y
O1 Zn2 O3W . . 91.65(7) y
O4W Zn2 O5 . . 103.69(7) y
O1 Zn2 O5 . . 158.69(6) y
O3W Zn2 O5 . . 87.18(6) y
O4W Zn2 O1B . . 98.94(7) y
O1 Zn2 O1B . . 88.79(6) y
O3W Zn2 O1B . . 167.80(7) y
O5 Zn2 O1B . . 87.99(5) y
O4W Zn2 O6 . . 160.35(7) y
O1 Zn2 O6 . . 101.22(5) y
O3W Zn2 O6 . . 91.92(6) y
O5 Zn2 O6 . . 57.60(5) y
O1B Zn2 O6 . . 76.05(5) y
O4W Zn2 C9 . . 132.49(7) ?
O1 Zn2 C9 . . 129.83(6) ?
O3W Zn2 C9 . . 88.13(6) ?
O5 Zn2 C9 . . 28.89(6) ?
O1B Zn2 C9 . . 82.25(5) ?
O6 Zn2 C9 . . 28.77(5) ?
C3 C1 C2 2_566 . 119.98(17) ?
C3 C1 C4 2_566 . 118.49(16) ?
C2 C1 C4 . . 121.35(17) ?
C3 C2 C1 . . 118.96(17) ?
C3 C2 C5 . . 119.88(17) ?
C1 C2 C5 . . 121.13(16) ?
C1 C3 C2 2_566 . 121.06(17) ?
C1 C3 H3 2_566 . 119.5 ?
C2 C3 H3 . . 119.5 ?
O2 C4 O1 . . 125.95(17) ?
O2 C4 C1 . . 117.27(16) ?
O1 C4 C1 . . 116.71(16) ?
O4 C5 O3 . . 124.03(18) ?
O4 C5 C2 . . 117.88(17) ?
O3 C5 C2 . . 118.09(17) ?
C4 O1 Zn2 . . 125.40(12) ?
C4 O2 Zn1 . . 135.19(13) ?
C8 C6 C7 2_575 . 120.02(17) ?
C8 C6 C9 2_575 . 119.49(17) ?
C7 C6 C9 . . 120.50(16) ?
C8 C7 C6 . . 119.02(17) ?
C8 C7 C10 . . 118.37(17) ?
C6 C7 C10 . . 122.52(17) ?
C7 C8 C6 . 2_575 120.96(17) ?
C7 C8 H9 . . 119.5 ?
C6 C8 H9 2_575 . 119.5 ?
O6 C9 O5 . . 120.91(17) ?
O6 C9 C6 . . 120.18(17) ?
O5 C9 C6 . . 118.89(16) ?
O6 C9 Zn2 . . 68.41(10) ?
O5 C9 Zn2 . . 52.68(9) ?
C6 C9 Zn2 . . 169.69(13) ?
O7 C10 O8 . . 124.97(18) ?
O7 C10 C7 . . 117.16(17) ?
O8 C10 C7 . . 117.73(17) ?
C9 O5 Zn2 . . 98.43(11) ?
C9 O6 Zn1 . . 128.94(12) ?
C9 O6 Zn2 . . 82.82(11) ?
Zn1 O6 Zn2 . . 91.75(5) ?
Zn2 O1B Zn1 . . 96.19(5) ?
Zn2 O1B H1BA . . 108.5 ?
Zn1 O1B H1BA . . 120 ?
Zn2 O1B H1BB . . 110.8 ?
Zn1 O1B H1BB . . 112.9 ?
H1BA O1B H1BB . . 107.7 ?
Zn1 O1W H1WA . . 112 ?
Zn1 O1W H1WB . . 117.1 ?
H1WA O1W H1WB . . 107.7 ?
Zn1 O2W H2WA . . 114.1 ?
Zn1 O2W H2WB . . 119.7 ?
H2WA O2W H2WB . . 107.7 ?
Zn2 O3W H3WB . . 113 ?
Zn2 O3W H3WA . . 116.9 ?
H3WB O3W H3WA . . 107.7 ?
Zn2 O4W H4WA . . 118.5 ?
Zn2 O4W H4WB . . 123.4 ?
H4WA O4W H4WB . . 107.7 ?
Zn1 O5W H5WA . . 114.7 ?
Zn1 O5W H5WB . . 108.5 ?
H5WA O5W H5WB . . 107.7 ?
H6WA O6W H6WB . . 107.7 ?
H7WA O7W H7WB . . 107.7 ?

loop_
_geom_bond_atom_site_label_1
_geom_bond_atom_site_label_2
_geom_bond_site_symmetry_2
_geom_bond_distance
_geom_bond_publ_flag
Zn1 O1W . 2.0374(15) y
Zn1 O5W . 2.0464(16) y
Zn1 O2 . 2.0484(14) y
Zn1 O2W . 2.0550(16) y
Zn1 O6 . 2.1462(14) y
Zn1 O1B . 2.2540(14) y
Zn2 O4W . 1.9886(16) y
Zn2 O1 . 2.0065(13) y
Zn2 O3W . 2.0525(17) y
Zn2 O5 . 2.0868(13) y
Zn2 O1B . 2.1693(14) y
Zn2 O6 . 2.4325(15) y
Zn2 C9 . 2.5955(19) ?
C1 C3 2_566 1.386(3) ?
C1 C2 . 1.398(3) ?
C1 C4 . 1.506(2) ?
C2 C3 . 1.391(3) ?
C2 C5 . 1.506(2) ?
C3 C1 2_566 1.386(3) ?
C3 H3 . 0.93 ?
C4 O2 . 1.234(2) ?
C4 O1 . 1.271(2) ?
C5 O4 . 1.243(2) ?
C5 O3 . 1.252(2) ?
C6 C8 2_575 1.390(3) ?
C6 C7 . 1.399(3) ?
C6 C9 . 1.489(2) ?
C7 C8 . 1.383(3) ?
C7 C10 . 1.514(2) ?
C8 C6 2_575 1.390(3) ?
C8 H9 . 0.93 ?
C9 O6 . 1.259(2) ?
C9 O5 . 1.268(2) ?
C10 O7 . 1.245(3) ?
C10 O8 . 1.259(2) ?
O1B H1BA . 0.85 ?
O1B H1BB . 0.8499 ?
O1W H1WA . 0.85 ?
O1W H1WB . 0.8499 ?
O2W H2WA . 0.85 ?
O2W H2WB . 0.8499 ?
O3W H3WB . 0.85 ?
O3W H3WA . 0.8499 ?
O4W H4WA . 0.85 ?
O4W H4WB . 0.8499 ?
O5W H5WA . 0.85 ?
O5W H5WB . 0.8499 ?
O6W H6WA . 0.85 ?
O6W H6WB . 0.8499 ?
O7W H7WA . 0.85 ?
O7W H7WB . 0.8499 ?

loop_
_geom_hbond_atom_site_label_D
_geom_hbond_atom_site_label_H
_geom_hbond_atom_site_label_A
_geom_hbond_site_symmetry_A
_geom_hbond_distance_DH
_geom_hbond_distance_HA
_geom_hbond_distance_DA
_geom_hbond_angle_DHA
O1B H1BA O4 1_655 0.85 1.82 2.667(2) 178
O1B H1BB O7 1_655 0.85 1.79 2.638(2) 175
O1W H1WA O8 1_655 0.85 1.90 2.721(2) 163
O1W H1WB O8 2_565 0.85 1.97 2.770(2) 156
O2W H2WA O3 1_655 0.85 1.85 2.689(2) 171
O2W H2WB O5 1_545 0.85 1.90 2.724(2) 163
O3W H3WB O6W 1_455 0.85 1.89 2.737(2) 174
O3W H3WA O7W . 0.85 1.98 2.829(3) 178
O4W H4WA O3 1_665 0.85 1.81 2.661(2) 176
O4W H4WB O6W . 0.85 1.80 2.649(2) 175
O5W H5WA O7W 1_545 0.85 1.93 2.768(2) 170
O5W H5WB O8 . 0.85 2.01 2.855(2) 171
O6W H6WA O1 2_676 0.85 1.94 2.774(2) 167
O6W H6WB O4 1_655 0.85 1.91 2.687(2) 152
O7W H7WA O3 1_565 0.85 2.15 2.995(3) 171
O7W H7WB O7 . 0.85 1.89 2.721(2) 167

loop_
_geom_torsion_atom_site_label_1
_geom_torsion_atom_site_label_2
_geom_torsion_atom_site_label_3
_geom_torsion_atom_site_label_4
_geom_torsion_site_symmetry_1
_geom_torsion_site_symmetry_2
_geom_torsion_site_symmetry_3
_geom_torsion_site_symmetry_4
_geom_torsion
_geom_torsion_publ_flag
C3 C1 C2 C3 2_566 . . . -0.5(3) ?
C4 C1 C2 C3 . . . . 174.41(16) ?
C3 C1 C2 C5 2_566 . . . 177.60(17) ?
C4 C1 C2 C5 . . . . -7.5(3) ?
C1 C2 C3 C1 . . . 2_566 0.5(3) ?
C5 C2 C3 C1 . . . 2_566 -177.61(17) ?
C3 C1 C4 O2 2_566 . . . 117.8(2) ?
C2 C1 C4 O2 . . . . -57.2(3) ?
C3 C1 C4 O1 2_566 . . . -59.3(2) ?
C2 C1 C4 O1 . . . . 125.70(19) ?
C3 C2 C5 O4 . . . . 134.3(2) ?
C1 C2 C5 O4 . . . . -43.8(3) ?
C3 C2 C5 O3 . . . . -46.0(3) ?
C1 C2 C5 O3 . . . . 135.9(2) ?
O2 C4 O1 Zn2 . . . . 8.8(3) ?
C1 C4 O1 Zn2 . . . . -174.40(12) ?
O4W Zn2 O1 C4 . . . . -157.51(16) ?
O3W Zn2 O1 C4 . . . . 109.16(16) ?
O5 Zn2 O1 C4 . . . . 22.7(3) ?
O1B Zn2 O1 C4 . . . . -58.65(16) ?
O6 Zn2 O1 C4 . . . . 16.87(16) ?
C9 Zn2 O1 C4 . . . . 20.22(19) ?
O1 C4 O2 Zn1 . . . . 19.5(3) ?
C1 C4 O2 Zn1 . . . . -157.33(15) ?
O5W Zn1 O2 C4 . . . . -161.3(2) ?
O2W Zn1 O2 C4 . . . . 99.9(2) ?
O6 Zn1 O2 C4 . . . . -67.4(2) ?
O1B Zn1 O2 C4 . . . . 13.1(2) ?
C8 C6 C7 C8 2_575 . . . 0.4(3) ?
C9 C6 C7 C8 . . . . -179.71(17) ?
C8 C6 C7 C10 2_575 . . . -176.03(18) ?
C9 C6 C7 C10 . . . . 3.9(3) ?
C6 C7 C8 C6 . . . 2_575 -0.4(3) ?
C10 C7 C8 C6 . . . 2_575 176.18(18) ?
C8 C6 C9 O6 2_575 . . . -155.20(18) ?
C7 C6 C9 O6 . . . . 24.9(3) ?
C8 C6 C9 O5 2_575 . . . 26.5(3) ?
C7 C6 C9 O5 . . . . -153.42(18) ?
C8 C6 C9 Zn2 2_575 . . . 59.9(8) ?
C7 C6 C9 Zn2 . . . . -120.0(7) ?
O4W Zn2 C9 O6 . . . . 170.11(11) ?
O1 Zn2 C9 O6 . . . . -6.83(14) ?
O3W Zn2 C9 O6 . . . . -97.42(11) ?
O5 Zn2 C9 O6 . . . . 175.03(18) ?
O1B Zn2 C9 O6 . . . . 75.05(11) ?
O4W Zn2 C9 O5 . . . . -4.91(16) ?
O1 Zn2 C9 O5 . . . . 178.14(11) ?
O3W Zn2 C9 O5 . . . . 87.55(13) ?
O1B Zn2 C9 O5 . . . . -99.97(12) ?
O6 Zn2 C9 O5 . . . . -175.03(18) ?
O4W Zn2 C9 C6 . . . . -42.2(8) ?
O1 Zn2 C9 C6 . . . . 140.9(7) ?
O3W Zn2 C9 C6 . . . . 50.3(7) ?
O5 Zn2 C9 C6 . . . . -37.3(7) ?
O1B Zn2 C9 C6 . . . . -137.2(7) ?
O6 Zn2 C9 C6 . . . . 147.7(8) ?
C8 C7 C10 O7 . . . . -104.6(2) ?
C6 C7 C10 O7 . . . . 71.8(2) ?
C8 C7 C10 O8 . . . . 71.4(2) ?
C6 C7 C10 O8 . . . . -112.2(2) ?
O6 C9 O5 Zn2 . . . . -5.4(2) ?
C6 C9 O5 Zn2 . . . . 172.89(14) ?
O4W Zn2 O5 C9 . . . . 176.27(12) ?
O1 Zn2 O5 C9 . . . . -3.9(2) ?
O3W Zn2 O5 C9 . . . . -91.24(13) ?
O1B Zn2 O5 C9 . . . . 77.56(12) ?
O6 Zn2 O5 C9 . . . . 2.83(10) ?
O5 C9 O6 Zn1 . . . . -81.8(2) ?
C6 C9 O6 Zn1 . . . . 99.93(19) ?
Zn2 C9 O6 Zn1 . . . . -86.43(13) ?
O5 C9 O6 Zn2 . . . . 4.61(17) ?
C6 C9 O6 Zn2 . . . . -173.65(16) ?
O1W Zn1 O6 C9 . . . . -35.77(16) ?
O5W Zn1 O6 C9 . . . . -124.92(16) ?
O2 Zn1 O6 C9 . . . . 144.99(16) ?
O2W Zn1 O6 C9 . . . . 63.3(3) ?
O1B Zn1 O6 C9 . . . . 54.27(16) ?
O1W Zn1 O6 Zn2 . . . . -117.95(5) ?
O5W Zn1 O6 Zn2 . . . . 152.91(6) ?
O2 Zn1 O6 Zn2 . . . . 62.81(5) ?
O2W Zn1 O6 Zn2 . . . . -18.8(3) ?
O1B Zn1 O6 Zn2 . . . . -27.91(4) ?
O4W Zn2 O6 C9 . . . . -22.1(2) ?
O1 Zn2 O6 C9 . . . . 174.66(11) ?
O3W Zn2 O6 C9 . . . . 82.59(11) ?
O5 Zn2 O6 C9 . . . . -2.84(10) ?
O1B Zn2 O6 C9 . . . . -99.44(11) ?
O4W Zn2 O6 Zn1 . . . . 106.93(19) ?
O1 Zn2 O6 Zn1 . . . . -56.30(6) ?
O3W Zn2 O6 Zn1 . . . . -148.36(6) ?
O5 Zn2 O6 Zn1 . . . . 126.20(7) ?
O1B Zn2 O6 Zn1 . . . . 29.61(5) ?
C9 Zn2 O6 Zn1 . . . . 129.05(12) ?
O4W Zn2 O1B Zn1 . . . . 171.17(6) ?
O1 Zn2 O1B Zn1 . . . . 73.64(6) ?
O3W Zn2 O1B Zn1 . . . . -18.6(3) ?
O5 Zn2 O1B Zn1 . . . . -85.29(5) ?
O6 Zn2 O1B Zn1 . . . . -28.23(4) ?
C9 Zn2 O1B Zn1 . . . . -56.86(5) ?
O1W Zn1 O1B Zn2 . . . . 121.58(6) ?
O2 Zn1 O1B Zn2 . . . . -57.59(6) ?
O2W Zn1 O1B Zn2 . . . . -146.14(7) ?
O6 Zn1 O1B Zn2 . . . . 31.84(5) ?
